data_7214008
loop_
_publ_author_name
'Sun, Ya-guang'
'Li, Jian'
'Li, Ke-long'
'Xu, Zhen-he'
'Ding, Fu'
'Ren, Bao-yi'
'Wang, Shu-ju'
'You, Li-xin'
'Xiong, Gang'
'Smet, Philippe F.'

_publ_section_title
;
 A family of 3D lanthanide--organic frameworks constructed from
 parallelogram secondary building units: synthesis, structures and
 properties
;
_journal_issue 9
_journal_name_full CrystEngComm
_journal_page_first 1777
_journal_paper_doi 10.1039/c3ce42197j
_journal_volume 16
_journal_year 2014
_chemical_formula_sum 'C18 H18 N O19 Sm2'
_chemical_formula_weight 853.03
_chemical_name_systematic
; 
 ? 
;
_space_group_IT_number 14
_symmetry_cell_setting monoclinic
_symmetry_space_group_name_Hall '-P 2ybc'
_symmetry_space_group_name_H-M 'P 1 21/c 1'
_atom_sites_solution_hydrogens geom
_atom_sites_solution_primary direct
_atom_sites_solution_secondary difmap
_audit_creation_method SHELXL-97
_cell_angle_alpha 90.00
_cell_angle_beta 120.73(2)
_cell_angle_gamma 90.00
_cell_formula_units_Z 4
_cell_length_a 6.7129(13)
_cell_length_b 30.855(6)
_cell_length_c 12.888(4)
_cell_measurement_reflns_used 4006
_cell_measurement_temperature 293(2)
_cell_measurement_theta_max 25.01
_cell_measurement_theta_min 3.11
_cell_volume 2294.6(11)
_computing_cell_refinement 'Bruker XSCANS'
_computing_data_collection 'Bruker XSCANS'
_computing_data_reduction 'Bruker SHELXTL'
_computing_molecular_graphics 'Bruker SHELXTL'
_computing_publication_material 'Bruker SHELXTL'
_computing_structure_refinement 'SHELXL-97 (Sheldrick, 1997)'
_computing_structure_solution 'SHELXS-97 (Sheldrick, 1990)'
_diffrn_ambient_temperature 293(2)
_diffrn_detector_area_resol_mean 0
_diffrn_measured_fraction_theta_full 0.993
_diffrn_measured_fraction_theta_max 0.993
_diffrn_measurement_device_type 'Bruker P4'
_diffrn_measurement_method '\w scans'
_diffrn_radiation_monochromator graphite
_diffrn_radiation_source 'fine-focus sealed tube'
_diffrn_radiation_type MoK\a
_diffrn_radiation_wavelength 0.71073
_diffrn_reflns_av_R_equivalents 0.0784
_diffrn_reflns_av_sigmaI/netI 0.0626
_diffrn_reflns_limit_h_max 7
_diffrn_reflns_limit_h_min -7
_diffrn_reflns_limit_k_max 36
_diffrn_reflns_limit_k_min -36
_diffrn_reflns_limit_l_max 15
_diffrn_reflns_limit_l_min -15
_diffrn_reflns_number 15760
_diffrn_reflns_theta_full 25.01
_diffrn_reflns_theta_max 25.01
_diffrn_reflns_theta_min 3.11
_diffrn_standards_decay_% 0
_diffrn_standards_interval_count 0
_diffrn_standards_interval_time 0
_diffrn_standards_number 0
_exptl_absorpt_coefficient_mu 5.170
_exptl_absorpt_correction_T_max 0.460
_exptl_absorpt_correction_T_min 0.301
_exptl_absorpt_correction_type multi-scan
_exptl_absorpt_process_details SADABS
_exptl_crystal_colour colourless
_exptl_crystal_density_diffrn 2.469
_exptl_crystal_density_method 'not measured'
_exptl_crystal_description rectangular
_exptl_crystal_F_000 1636
_exptl_crystal_size_max 0.29
_exptl_crystal_size_mid 0.20
_exptl_crystal_size_min 0.15
_refine_diff_density_max 2.175
_refine_diff_density_min -2.151
_refine_diff_density_rms 0.256
_refine_ls_extinction_method none
_refine_ls_goodness_of_fit_ref 1.183
_refine_ls_hydrogen_treatment none
_refine_ls_matrix_type full
_refine_ls_number_parameters 369
_refine_ls_number_reflns 4006
_refine_ls_number_restraints 21
_refine_ls_restrained_S_all 1.181
_refine_ls_R_factor_all 0.0637
_refine_ls_R_factor_gt 0.0588
_refine_ls_shift/su_max 0.004
_refine_ls_shift/su_mean 0.000
_refine_ls_structure_factor_coef Fsqd
_refine_ls_weighting_details 'calc w=1/[\s^2^(Fo^2^)+(0.0000P)^2^+76.8295P] where P=(Fo^2^+2Fc^2^)/3'
_refine_ls_weighting_scheme calc
_refine_ls_wR_factor_gt 0.1381
_refine_ls_wR_factor_ref 0.1404
_reflns_number_gt 3662
_reflns_number_total 4006
_reflns_threshold_expression >2sigma(I)
_cod_data_source_file c3ce42197j.txt
_cod_data_source_block 3
_cod_depositor_comments
;
The following automatic conversions were performed:

'_symmetry_cell_setting' value 'Monoclinic' changed to 'monoclinic'
according to
/usr/data/users/saulius/automatic-downloads/current/RSC/lib/dictionaries/cif_core.dic
dictionary named 'cif_core.dic' version 2.4.2 from
2011-04-26.

'_exptl_absorpt_correction_type' value 'MULTI-SCAN'
changed to 'multi-scan' according to
/usr/data/users/saulius/automatic-downloads/current/RSC/lib/dictionaries/cif_core.dic
dictionary named 'cif_core.dic' version 2.4.2 from 2011-04-26.

Automatic conversion script
Id: cif_fix_values 2281 2013-09-26 08:29:07Z andrius 
;
_cod_original_cell_volume 2294.6(10)
_cod_original_sg_symbol_H-M P21/c
_cod_database_code 7214008

loop_
_symmetry_equiv_pos_as_xyz
'x, y, z'
'-x, y+1/2, -z+1/2'
'-x, -y, -z'
'x, -y-1/2, z-1/2'

loop_
_atom_site_label
_atom_site_type_symbol
_atom_site_fract_x
_atom_site_fract_y
_atom_site_fract_z
_atom_site_U_iso_or_equiv
_atom_site_adp_type
_atom_site_occupancy
_atom_site_symmetry_multiplicity
_atom_site_calc_flag
_atom_site_refinement_flags
Sm1 Sm 0.70539(11) 0.084001(19) 0.45551(5) 0.01746(19) Uani 1 1 d .
Sm2 Sm 0.03026(12) 0.246346(19) 0.30478(6) 0.01784(19) Uani 1 1 d .
O1 O 0.5522(19) 0.0999(3) 0.2523(8) 0.039(3) Uani 1 1 d .
O2 O 0.3760(19) 0.1510(3) 0.1162(8) 0.036(2) Uani 1 1 d .
O3 O -0.0853(16) 0.1055(3) -0.3227(8) 0.028(2) Uani 1 1 d .
O4 O -0.0159(18) 0.0400(3) -0.3645(8) 0.035(2) Uani 1 1 d .
O5 O 0.2830(19) 0.1081(3) 0.3586(10) 0.042(3) Uani 1 1 d .
O6 O 0.6573(17) 0.1619(3) 0.4621(9) 0.037(3) Uani 1 1 d .
O7 O 0.0456(16) 0.1662(3) 0.2907(9) 0.029(2) Uani 1 1 d .
O8 O 0.4166(16) 0.2180(3) 0.3738(9) 0.030(2) Uani 1 1 d .
O9 O 0.5546(19) 0.0120(3) 0.3854(8) 0.037(3) Uani 1 1 d .
O10 O 0.1821(19) 0.2838(3) 0.1859(9) 0.037(2) Uani 1 1 d .
O11 O -0.1256(17) 0.2808(3) 0.4265(8) 0.031(2) Uani 1 1 d .
O12 O 0.952(2) 0.0464(4) 0.3917(11) 0.045(3) Uani 1 1 d D
H12B H 0.9102 0.0231 0.3507 0.068 Uiso 1 1 d RD
O13 O 0.5027(18) 0.0523(3) 0.5547(9) 0.036(2) Uani 1 1 d .
O14 O 1.0883(19) 0.1220(3) 0.5236(11) 0.048(3) Uani 1 1 d .
H14A H 1.0918 0.1493 0.5152 0.072 Uiso 1 1 d R
H14B H 1.2131 0.1074 0.5548 0.072 Uiso 1 1 d R
O15 O 0.179(2) 0.2136(3) 0.5119(9) 0.038(3) Uani 1 1 d .
O16 O 0.3305(18) 0.2986(3) 0.4385(9) 0.034(2) Uani 1 1 d D
H16A H 0.2915 0.3113 0.3724 0.052 Uiso 1 1 d RD
H16B H 0.4362 0.2808 0.4489 0.052 Uiso 1 1 d RD
O17 O -0.247(2) 0.3080(4) 0.1994(9) 0.046(3) Uani 1 1 d .
H17A H -0.3063 0.3215 0.2347 0.070 Uiso 1 1 d R
H17B H -0.2811 0.3154 0.1286 0.070 Uiso 1 1 d R
O18 O -0.1594(16) 0.2229(3) 0.0904(8) 0.026(2) Uani 1 1 d .
O19 O -0.3625(19) 0.2203(3) 0.2396(9) 0.033(2) Uani 1 1 d D
H19A H -0.4418 0.1975 0.2079 0.049 Uiso 1 1 d RD
N1 N 0.295(2) -0.1328(4) 0.0964(11) 0.035(3) Uani 1 1 d .
H1 H 0.3000 -0.1596 0.1158 0.042 Uiso 1 1 calc R
C9 C 0.388(3) -0.1021(5) 0.1846(14) 0.037(4) Uani 1 1 d .
H9 H 0.4552 -0.1102 0.2652 0.045 Uiso 1 1 calc R
C10 C 0.381(3) -0.0589(5) 0.1540(13) 0.033(3) Uani 1 1 d .
H10 H 0.4506 -0.0381 0.2144 0.039 Uiso 1 1 calc R
C11 C 0.272(2) -0.0466(4) 0.0345(11) 0.019(3) Uani 1 1 d .
C12 C 0.180(2) -0.0794(4) -0.0545(12) 0.028(3) Uani 1 1 d .
H12 H 0.1087 -0.0722 -0.1359 0.034 Uiso 1 1 calc R
C13 C 0.196(3) -0.1219(4) -0.0199(13) 0.031(3) Uani 1 1 d U
H13 H 0.1371 -0.1435 -0.0784 0.038 Uiso 1 1 calc R
C3 C 0.251(2) 0.0002(4) -0.0022(11) 0.019(3) Uani 1 1 d .
C2 C 0.340(2) 0.0338(4) 0.0838(11) 0.020(3) Uani 1 1 d .
H2 H 0.4149 0.0267 0.1653 0.024 Uiso 1 1 calc R
C1 C 0.321(2) 0.0774(4) 0.0511(11) 0.017(2) Uani 1 1 d .
C6 C 0.192(3) 0.0881(4) -0.0715(11) 0.028(3) Uani 1 1 d .
H6 H 0.1578 0.1170 -0.0950 0.034 Uiso 1 1 calc R
C5 C 0.117(2) 0.0558(4) -0.1577(11) 0.019(3) Uani 1 1 d .
C4 C 0.138(2) 0.0128(4) -0.1250(11) 0.021(3) Uani 1 1 d .
H4 H 0.0763 -0.0084 -0.1847 0.025 Uiso 1 1 calc R
C8 C 0.424(2) 0.1118(4) 0.1459(11) 0.020(3) Uani 1 1 d .
C7 C -0.004(3) 0.0681(4) -0.2877(12) 0.026(3) Uani 1 1 d U
C14 C 0.457(2) 0.1785(4) 0.3968(12) 0.025(3) Uani 1 1 d .
C15 C 0.243(2) 0.1482(4) 0.3423(12) 0.027(3) Uani 1 1 d .
C16 C 0.513(2) -0.0122(4) 0.4521(12) 0.028(3) Uani 1 1 d .
C17 C 0.109(2) 0.2710(4) 0.0798(11) 0.025(3) Uani 1 1 d .
C18 C -0.068(2) 0.2653(4) 0.5287(11) 0.025(3) Uani 1 1 d .
H12A H 1.06(3) 0.056(4) 0.383(19) 0.13(11) Uiso 1 1 d D
H19B H -0.246(19) 0.2119(14) 0.306(9) 0.08(7) Uiso 1 1 d D

loop_
_atom_site_aniso_label
_atom_site_aniso_U_11
_atom_site_aniso_U_22
_atom_site_aniso_U_33
_atom_site_aniso_U_23
_atom_site_aniso_U_13
_atom_site_aniso_U_12
Sm1 0.0231(4) 0.0154(3) 0.0119(3) 0.0009(2) 0.0075(3) 0.0003(2)
Sm2 0.0261(4) 0.0169(3) 0.0139(3) 0.0009(2) 0.0127(3) 0.0018(3)
O1 0.058(7) 0.037(6) 0.011(5) 0.008(4) 0.010(5) 0.001(5)
O2 0.062(7) 0.018(5) 0.022(5) 0.001(4) 0.016(5) -0.003(5)
O3 0.041(6) 0.021(5) 0.016(5) 0.003(4) 0.011(4) 0.002(4)
O4 0.046(6) 0.035(5) 0.019(5) 0.001(4) 0.014(5) 0.008(5)
O5 0.040(6) 0.028(5) 0.058(7) 0.010(5) 0.025(6) 0.010(5)
O6 0.036(6) 0.027(5) 0.029(5) -0.008(4) 0.003(5) 0.009(4)
O7 0.030(5) 0.021(5) 0.035(5) 0.002(4) 0.016(5) 0.004(4)
O8 0.033(6) 0.025(5) 0.040(6) 0.002(4) 0.026(5) 0.005(4)
O9 0.066(7) 0.024(5) 0.023(5) -0.002(4) 0.025(5) -0.016(5)
O10 0.057(7) 0.043(6) 0.026(5) -0.005(4) 0.032(5) -0.014(5)
O11 0.045(6) 0.035(5) 0.017(5) 0.007(4) 0.020(5) 0.008(4)
O12 0.047(7) 0.039(6) 0.063(8) -0.014(5) 0.037(6) 0.000(5)
O13 0.050(7) 0.025(5) 0.047(6) 0.001(4) 0.034(6) -0.005(5)
O14 0.048(7) 0.038(6) 0.074(8) -0.003(6) 0.043(7) -0.012(5)
O15 0.067(7) 0.034(5) 0.028(5) 0.004(4) 0.035(6) 0.013(5)
O16 0.042(6) 0.034(5) 0.027(5) 0.001(4) 0.017(5) 0.002(5)
O17 0.056(7) 0.057(7) 0.030(6) 0.020(5) 0.025(6) 0.028(6)
O18 0.040(6) 0.025(5) 0.016(4) 0.000(4) 0.017(4) -0.015(4)
O19 0.042(6) 0.032(5) 0.035(6) -0.015(4) 0.028(6) -0.015(5)
N1 0.050(8) 0.023(6) 0.040(7) 0.005(5) 0.029(7) 0.002(5)
C9 0.048(10) 0.031(8) 0.036(8) 0.008(6) 0.024(8) 0.001(7)
C10 0.034(8) 0.030(7) 0.032(8) 0.002(6) 0.015(7) -0.005(6)
C11 0.015(6) 0.024(6) 0.016(6) -0.004(5) 0.008(5) -0.006(5)
C12 0.038(8) 0.021(7) 0.019(7) -0.005(5) 0.009(6) -0.001(6)
C13 0.038(7) 0.029(6) 0.029(6) -0.008(5) 0.018(5) -0.003(5)
C3 0.022(7) 0.017(6) 0.021(7) -0.001(5) 0.013(6) 0.000(5)
C2 0.027(7) 0.018(6) 0.014(6) 0.002(5) 0.009(5) 0.004(5)
C1 0.015(6) 0.020(6) 0.018(6) 0.004(5) 0.009(5) 0.000(5)
C6 0.046(9) 0.015(6) 0.014(6) 0.001(5) 0.009(6) 0.015(6)
C5 0.011(6) 0.025(6) 0.015(6) 0.001(5) 0.002(5) -0.003(5)
C4 0.019(6) 0.028(7) 0.012(6) -0.004(5) 0.005(5) -0.006(5)
C8 0.025(7) 0.020(6) 0.016(6) 0.000(5) 0.012(6) -0.006(5)
C7 0.045(7) 0.022(6) 0.021(6) 0.006(5) 0.023(5) -0.006(5)
C14 0.027(7) 0.027(7) 0.025(7) -0.007(6) 0.016(6) 0.003(6)
C15 0.037(8) 0.025(7) 0.029(7) 0.000(6) 0.025(7) 0.004(6)
C16 0.022(7) 0.031(7) 0.024(7) 0.004(6) 0.007(6) -0.005(6)
C17 0.037(8) 0.028(7) 0.018(7) -0.001(5) 0.019(6) -0.006(6)
C18 0.027(7) 0.036(7) 0.018(7) -0.012(6) 0.015(6) -0.004(6)

loop_
_atom_type_symbol
_atom_type_description
_atom_type_scat_dispersion_real
_atom_type_scat_dispersion_imag
_atom_type_scat_source
C C 0.0033 0.0016 'International Tables Vol C Tables 4.2.6.8 and 6.1.1.4'
H H 0.0000 0.0000 'International Tables Vol C Tables 4.2.6.8 and 6.1.1.4'
N N 0.0061 0.0033 'International Tables Vol C Tables 4.2.6.8 and 6.1.1.4'
O O 0.0106 0.0060 'International Tables Vol C Tables 4.2.6.8 and 6.1.1.4'
Sm Sm -0.1638 3.4418 'International Tables Vol C Tables 4.2.6.8 and 6.1.1.4'

loop_
_geom_angle_atom_site_label_1
_geom_angle_atom_site_label_2
_geom_angle_atom_site_label_3
_geom_angle
_geom_angle_site_symmetry_1
_geom_angle_site_symmetry_3
O1 Sm1 O9 85.0(3) . .
O1 Sm1 O6 80.8(3) . .
O9 Sm1 O6 152.1(4) . .
O1 Sm1 O12 73.2(4) . .
O9 Sm1 O12 70.7(4) . .
O6 Sm1 O12 126.6(4) . .
O1 Sm1 O13 128.1(4) . .
O9 Sm1 O13 66.3(3) . .
O6 Sm1 O13 104.6(3) . .
O12 Sm1 O13 128.2(4) . .
O1 Sm1 O4 148.0(4) . 1_656
O9 Sm1 O4 79.6(3) . 1_656
O6 Sm1 O4 123.5(3) . 1_656
O12 Sm1 O4 75.2(4) . 1_656
O13 Sm1 O4 70.0(3) . 1_656
O1 Sm1 O14 94.5(4) . .
O9 Sm1 O14 135.3(4) . .
O6 Sm1 O14 70.1(4) . .
O12 Sm1 O14 66.5(4) . .
O13 Sm1 O14 136.5(4) . .
O4 Sm1 O14 77.6(4) 1_656 .
O1 Sm1 O3 152.0(3) . 1_656
O9 Sm1 O3 123.0(3) . 1_656
O6 Sm1 O3 73.2(3) . 1_656
O12 Sm1 O3 114.5(4) . 1_656
O13 Sm1 O3 70.0(3) . 1_656
O4 Sm1 O3 51.6(3) 1_656 1_656
O14 Sm1 O3 67.1(3) . 1_656
O1 Sm1 O5 69.3(4) . .
O9 Sm1 O5 86.4(4) . .
O6 Sm1 O5 66.1(3) . .
O12 Sm1 O5 137.4(4) . .
O13 Sm1 O5 66.7(3) . .
O4 Sm1 O5 136.6(3) 1_656 .
O14 Sm1 O5 135.1(3) . .
O3 Sm1 O5 108.1(3) 1_656 .
O1 Sm1 C7 166.9(4) . 1_656
O9 Sm1 C7 100.4(3) . 1_656
O6 Sm1 C7 98.7(3) . 1_656
O12 Sm1 C7 97.1(4) . 1_656
O13 Sm1 C7 64.8(4) . 1_656
O4 Sm1 C7 26.3(3) 1_656 1_656
O14 Sm1 C7 73.2(4) . 1_656
O3 Sm1 C7 25.7(3) 1_656 1_656
O5 Sm1 C7 122.6(4) . 1_656
O8 Sm2 O19 139.9(3) . .
O8 Sm2 O16 69.0(3) . .
O19 Sm2 O16 143.4(3) . .
O8 Sm2 O7 66.0(3) . .
O19 Sm2 O7 74.2(3) . .
O16 Sm2 O7 130.7(3) . .
O8 Sm2 O18 98.4(3) . .
O19 Sm2 O18 71.0(3) . .
O16 Sm2 O18 137.6(3) . .
O7 Sm2 O18 69.3(3) . .
O8 Sm2 O10 72.5(3) . .
O19 Sm2 O10 129.8(3) . .
O16 Sm2 O10 71.6(3) . .
O7 Sm2 O10 111.6(3) . .
O18 Sm2 O10 66.0(3) . .
O8 Sm2 O17 145.5(3) . .
O19 Sm2 O17 72.2(4) . .
O16 Sm2 O17 89.9(4) . .
O7 Sm2 O17 139.3(4) . .
O18 Sm2 O17 78.6(3) . .
O10 Sm2 O17 75.1(4) . .
O8 Sm2 O11 128.8(3) . .
O19 Sm2 O11 68.7(3) . .
O16 Sm2 O11 74.9(3) . .
O7 Sm2 O11 120.7(3) . .
O18 Sm2 O11 132.4(3) . .
O10 Sm2 O11 127.7(3) . .
O17 Sm2 O11 65.8(3) . .
O8 Sm2 O15 72.5(3) . .
O19 Sm2 O15 90.3(4) . .
O16 Sm2 O15 77.5(3) . .
O7 Sm2 O15 70.8(3) . .
O18 Sm2 O15 139.2(3) . .
O10 Sm2 O15 139.6(4) . .
O17 Sm2 O15 130.8(3) . .
O11 Sm2 O15 65.1(3) . .
O8 Sm2 H16A 74.6 . .
O19 Sm2 H16A 144.8 . .
O16 Sm2 H16A 19.7 . .
O7 Sm2 H16A 140.6 . .
O18 Sm2 H16A 119.2 . .
O10 Sm2 H16A 54.2 . .
O17 Sm2 H16A 77.1 . .
O11 Sm2 H16A 83.4 . .
O15 Sm2 H16A 97.1 . .
O8 Sm2 H16B 50.0 . .
O19 Sm2 H16B 157.3 . .
O16 Sm2 H16B 19.0 . .
O7 Sm2 H16B 113.0 . .
O18 Sm2 H16B 131.6 . .
O10 Sm2 H16B 69.3 . .
O17 Sm2 H16B 106.9 . .
O11 Sm2 H16B 90.0 . .
O15 Sm2 H16B 73.0 . .
H16A Sm2 H16B 30.5 . .
O8 Sm2 H19B 126(2) . .
O19 Sm2 H19B 19.9(9) . .
O16 Sm2 H19B 136(4) . .
O7 Sm2 H19B 65(4) . .
O18 Sm2 H19B 85(4) . .
O10 Sm2 H19B 149(2) . .
O17 Sm2 H19B 88.5(18) . .
O11 Sm2 H19B 65(4) . .
O15 Sm2 H19B 70.8(17) . .
H16A Sm2 H19B 148.0 . .
H16B Sm2 H19B 142.1 . .
C8 O1 Sm1 164.2(10) . .
C7 O3 Sm1 93.1(7) . 1_454
C7 O4 Sm1 94.1(8) . 1_454
C15 O5 Sm1 117.2(9) . .
C14 O6 Sm1 119.2(8) . .
C15 O7 Sm2 118.1(8) . .
C14 O8 Sm2 119.9(8) . .
C16 O9 Sm1 118.8(8) . .
C17 O10 Sm2 117.8(8) . .
C18 O11 Sm2 119.1(8) . .
Sm1 O12 H12B 122.3 . .
Sm1 O12 H12A 129(6) . .
H12B O12 H12A 105.1 . .
C16 O13 Sm1 113.9(9) 3_656 .
Sm1 O14 H14A 120.2 . .
Sm1 O14 H14B 119.8 . .
H14A O14 H14B 120.0 . .
C17 O15 Sm2 119.3(8) 4_566 .
Sm2 O16 H16A 83.1 . .
Sm2 O16 H16B 90.4 . .
H16A O16 H16B 105.0 . .
Sm2 O17 H17A 120.0 . .
Sm2 O17 H17B 120.0 . .
H17A O17 H17B 120.0 . .
C18 O18 Sm2 118.2(8) 4_565 .
Sm2 O19 H19A 137.2 . .
Sm2 O19 H19B 59(10) . .
H19A O19 H19B 104.8 . .
C13 N1 C9 121.1(12) . .
C13 N1 H1 119.5 . .
C9 N1 H1 119.5 . .
N1 C9 C10 119.7(14) . .
N1 C9 H9 120.1 . .
C10 C9 H9 120.1 . .
C11 C10 C9 120.4(14) . .
C11 C10 H10 119.8 . .
C9 C10 H10 119.8 . .
C10 C11 C12 118.0(12) . .
C10 C11 C3 121.9(11) . .
C12 C11 C3 120.1(11) . .
C13 C12 C11 119.4(12) . .
C13 C12 H12 120.3 . .
C11 C12 H12 120.3 . .
N1 C13 C12 121.2(13) . .
N1 C13 H13 119.4 . .
C12 C13 H13 119.4 . .
C2 C3 C4 116.6(11) . .
C2 C3 C11 121.7(11) . .
C4 C3 C11 121.7(11) . .
C1 C2 C3 122.4(11) . .
C1 C2 H2 118.8 . .
C3 C2 H2 118.8 . .
C2 C1 C6 118.6(11) . .
C2 C1 C8 120.4(11) . .
C6 C1 C8 121.0(11) . .
C5 C6 C1 119.8(11) . .
C5 C6 H6 120.1 . .
C1 C6 H6 120.1 . .
C4 C5 C6 120.8(11) . .
C4 C5 C7 120.1(11) . .
C6 C5 C7 119.0(11) . .
C5 C4 C3 121.2(11) . .
C5 C4 H4 119.4 . .
C3 C4 H4 119.4 . .
O1 C8 O2 123.0(12) . .
O1 C8 C1 117.4(11) . .
O2 C8 C1 119.6(11) . .
O3 C7 O4 119.8(11) . .
O3 C7 C5 121.5(11) . .
O4 C7 C5 118.6(11) . .
O3 C7 Sm1 61.3(7) . 1_454
O4 C7 Sm1 59.7(7) . 1_454
C5 C7 Sm1 171.4(9) . 1_454
O8 C14 O6 125.2(13) . .
O8 C14 C15 116.2(11) . .
O6 C14 C15 118.6(12) . .
O5 C15 O7 126.7(13) . .
O5 C15 C14 116.4(12) . .
O7 C15 C14 116.8(11) . .
O13 C16 O9 125.4(13) 3_656 .
O13 C16 C16 120.2(15) 3_656 3_656
O9 C16 C16 114.4(14) . 3_656
O10 C17 O15 123.7(12) . 4_565
O10 C17 C18 119.0(11) . 4_565
O15 C17 C18 117.3(11) 4_565 4_565
O11 C18 O18 123.6(13) . 4_566
O11 C18 C17 119.1(11) . 4_566
O18 C18 C17 117.3(11) 4_566 4_566

loop_
_geom_bond_atom_site_label_1
_geom_bond_atom_site_label_2
_geom_bond_distance
_geom_bond_site_symmetry_2
Sm1 O1 2.325(9) .
Sm1 O9 2.417(9) .
Sm1 O6 2.433(9) .
Sm1 O12 2.484(10) .
Sm1 O13 2.494(10) .
Sm1 O4 2.508(9) 1_656
Sm1 O14 2.539(10) .
Sm1 O3 2.545(9) 1_656
Sm1 O5 2.556(10) .
Sm1 C7 2.899(13) 1_656
Sm2 O8 2.434(9) .
Sm2 O19 2.457(10) .
Sm2 O16 2.466(10) .
Sm2 O7 2.485(8) .
Sm2 O18 2.486(8) .
Sm2 O10 2.513(9) .
Sm2 O17 2.519(10) .
Sm2 O11 2.522(9) .
Sm2 O15 2.534(9) .
Sm2 H16A 2.5091 .
Sm2 H16B 2.6142 .
Sm2 H19B 2.14(15) .
O1 C8 1.245(15) .
O2 C8 1.259(15) .
O3 C7 1.258(15) .
O3 Sm1 2.545(9) 1_454
O4 C7 1.286(16) .
O4 Sm1 2.508(9) 1_454
O5 C15 1.259(16) .
O6 C14 1.273(16) .
O7 C15 1.266(16) .
O8 C14 1.252(16) .
O9 C16 1.270(16) .
O10 C17 1.257(16) .
O11 C18 1.262(16) .
O12 H12B 0.8505 .
O12 H12A 0.851(11) .
O13 C16 1.244(16) 3_656
O14 H14A 0.8499 .
O14 H14B 0.8500 .
O15 C17 1.275(15) 4_566
O16 H16A 0.8501 .
O16 H16B 0.8510 .
O17 H17A 0.8499 .
O17 H17B 0.8502 .
O18 C18 1.280(15) 4_565
O19 H19A 0.8516 .
O19 H19B 0.852(11) .
N1 C13 1.335(18) .
N1 C9 1.360(19) .
N1 H1 0.8600 .
C9 C10 1.384(19) .
C9 H9 0.9300 .
C10 C11 1.379(18) .
C10 H10 0.9300 .
C11 C12 1.414(17) .
C11 C3 1.502(16) .
C12 C13 1.371(19) .
C12 H12 0.9300 .
C13 H13 0.9300 .
C3 C2 1.408(16) .
C3 C4 1.416(17) .
C2 C1 1.396(16) .
C2 H2 0.9300 .
C1 C6 1.400(17) .
C1 C8 1.496(16) .
C6 C5 1.383(17) .
C6 H6 0.9300 .
C5 C4 1.377(17) .
C5 C7 1.491(17) .
C4 H4 0.9300 .
C7 Sm1 2.899(13) 1_454
C14 C15 1.553(19) .
C16 O13 1.244(16) 3_656
C16 C16 1.53(3) 3_656
C17 O15 1.275(15) 4_565
C17 C18 1.519(18) 4_565
C18 O18 1.280(15) 4_566
C18 C17 1.519(18) 4_566

loop_
_geom_torsion_atom_site_label_1
_geom_torsion_atom_site_label_2
_geom_torsion_atom_site_label_3
_geom_torsion_atom_site_label_4
_geom_torsion
_geom_torsion_site_symmetry_1
_geom_torsion_site_symmetry_4
O9 Sm1 O1 C8 95(3) . .
O6 Sm1 O1 C8 -61(3) . .
O12 Sm1 O1 C8 166(3) . .
O13 Sm1 O1 C8 40(3) . .
O4 Sm1 O1 C8 156(3) 1_656 .
O14 Sm1 O1 C8 -130(3) . .
O3 Sm1 O1 C8 -83(3) 1_656 .
O5 Sm1 O1 C8 7(3) . .
C7 Sm1 O1 C8 -150(3) 1_656 .
O1 Sm1 O5 C15 -78.4(10) . .
O9 Sm1 O5 C15 -164.5(10) . .
O6 Sm1 O5 C15 10.5(10) . .
O12 Sm1 O5 C15 -108.4(11) . .
O13 Sm1 O5 C15 129.8(11) . .
O4 Sm1 O5 C15 124.8(10) 1_656 .
O14 Sm1 O5 C15 -3.5(13) . .
O3 Sm1 O5 C15 72.0(10) 1_656 .
C7 Sm1 O5 C15 95.5(10) 1_656 .
O1 Sm1 O6 C14 57.6(10) . .
O9 Sm1 O6 C14 -2.8(15) . .
O12 Sm1 O6 C14 118.7(10) . .
O13 Sm1 O6 C14 -69.5(10) . .
O4 Sm1 O6 C14 -145.0(9) 1_656 .
O14 Sm1 O6 C14 155.9(11) . .
O3 Sm1 O6 C14 -133.0(11) 1_656 .
O5 Sm1 O6 C14 -13.7(10) . .
C7 Sm1 O6 C14 -135.6(10) 1_656 .
O8 Sm2 O7 C15 11.3(9) . .
O19 Sm2 O7 C15 -163.6(10) . .
O16 Sm2 O7 C15 -14.6(11) . .
O18 Sm2 O7 C15 121.2(10) . .
O10 Sm2 O7 C15 69.3(10) . .
O17 Sm2 O7 C15 161.3(9) . .
O11 Sm2 O7 C15 -111.0(9) . .
O15 Sm2 O7 C15 -67.5(9) . .
O19 Sm2 O8 C14 -8.3(12) . .
O16 Sm2 O8 C14 143.3(10) . .
O7 Sm2 O8 C14 -16.0(9) . .
O18 Sm2 O8 C14 -78.8(10) . .
O10 Sm2 O8 C14 -140.2(10) . .
O17 Sm2 O8 C14 -160.9(9) . .
O11 Sm2 O8 C14 95.1(10) . .
O15 Sm2 O8 C14 60.3(9) . .
O1 Sm1 O9 C16 -157.0(11) . .
O6 Sm1 O9 C16 -97.4(12) . .
O12 Sm1 O9 C16 129.1(11) . .
O13 Sm1 O9 C16 -21.4(10) . .
O4 Sm1 O9 C16 51.2(10) 1_656 .
O14 Sm1 O9 C16 111.6(11) . .
O3 Sm1 O9 C16 21.8(12) 1_656 .
O5 Sm1 O9 C16 -87.5(10) . .
C7 Sm1 O9 C16 35.0(11) 1_656 .
O8 Sm2 O10 C17 101.9(11) . .
O19 Sm2 O10 C17 -39.4(12) . .
O16 Sm2 O10 C17 175.0(11) . .
O7 Sm2 O10 C17 47.6(11) . .
O18 Sm2 O10 C17 -6.1(10) . .
O17 Sm2 O10 C17 -90.0(11) . .
O11 Sm2 O10 C17 -132.1(10) . .
O15 Sm2 O10 C17 132.9(10) . .
O8 Sm2 O11 C18 -39.8(11) . .
O19 Sm2 O11 C18 97.9(10) . .
O16 Sm2 O11 C18 -85.9(10) . .
O7 Sm2 O11 C18 42.8(11) . .
O18 Sm2 O11 C18 132.0(9) . .
O10 Sm2 O11 C18 -137.5(9) . .
O17 Sm2 O11 C18 177.3(11) . .
O15 Sm2 O11 C18 -2.9(9) . .
O1 Sm1 O13 C16 82.7(10) . 3_656
O9 Sm1 O13 C16 20.4(9) . 3_656
O6 Sm1 O13 C16 172.4(9) . 3_656
O12 Sm1 O13 C16 -15.9(11) . 3_656
O4 Sm1 O13 C16 -66.7(10) 1_656 3_656
O14 Sm1 O13 C16 -111.2(10) . 3_656
O3 Sm1 O13 C16 -122.0(10) 1_656 3_656
O5 Sm1 O13 C16 117.0(10) . 3_656
C7 Sm1 O13 C16 -94.7(10) 1_656 3_656
O8 Sm2 O15 C17 150.6(11) . 4_566
O19 Sm2 O15 C17 -66.3(11) . 4_566
O16 Sm2 O15 C17 79.0(11) . 4_566
O7 Sm2 O15 C17 -139.4(11) . 4_566
O18 Sm2 O15 C17 -126.8(10) . 4_566
O10 Sm2 O15 C17 119.6(10) . 4_566
O17 Sm2 O15 C17 0.2(13) . 4_566
O11 Sm2 O15 C17 -0.1(10) . 4_566
O8 Sm2 O18 C18 -55.0(9) . 4_565
O19 Sm2 O18 C18 165.0(10) . 4_565
O16 Sm2 O18 C18 13.0(11) . 4_565
O7 Sm2 O18 C18 -115.3(10) . 4_565
O10 Sm2 O18 C18 11.5(9) . 4_565
O17 Sm2 O18 C18 90.1(9) . 4_565
O11 Sm2 O18 C18 131.5(9) . 4_565
O15 Sm2 O18 C18 -127.9(9) . 4_565
C13 N1 C9 C10 0(2) . .
N1 C9 C10 C11 3(2) . .
C9 C10 C11 C12 -4(2) . .
C9 C10 C11 C3 176.8(13) . .
C10 C11 C12 C13 2(2) . .
C3 C11 C12 C13 -178.6(12) . .
C9 N1 C13 C12 -2(2) . .
C11 C12 C13 N1 1(2) . .
C10 C11 C3 C2 -0.4(19) . .
C12 C11 C3 C2 -180.0(12) . .
C10 C11 C3 C4 -179.8(12) . .
C12 C11 C3 C4 0.6(18) . .
C4 C3 C2 C1 -0.2(18) . .
C11 C3 C2 C1 -179.6(11) . .
C3 C2 C1 C6 5.0(19) . .
C3 C2 C1 C8 -178.4(11) . .
C2 C1 C6 C5 -9(2) . .
C8 C1 C6 C5 174.0(12) . .
C1 C6 C5 C4 9(2) . .
C1 C6 C5 C7 -175.3(12) . .
C6 C5 C4 C3 -4.4(19) . .
C7 C5 C4 C3 -179.8(12) . .
C2 C3 C4 C5 -0.1(18) . .
C11 C3 C4 C5 179.3(11) . .
Sm1 O1 C8 O2 69(4) . .
Sm1 O1 C8 C1 -110(3) . .
C2 C1 C8 O1 9.3(18) . .
C6 C1 C8 O1 -174.1(13) . .
C2 C1 C8 O2 -169.3(12) . .
C6 C1 C8 O2 7.3(19) . .
Sm1 O3 C7 O4 11.9(14) 1_454 .
Sm1 O3 C7 C5 -170.6(11) 1_454 .
Sm1 O4 C7 O3 -12.1(14) 1_454 .
Sm1 O4 C7 C5 170.3(10) 1_454 .
C4 C5 C7 O3 158.9(13) . .
C6 C5 C7 O3 -17(2) . .
C4 C5 C7 O4 -23.6(19) . .
C6 C5 C7 O4 160.9(13) . .
C4 C5 C7 Sm1 52(7) . 1_454
C6 C5 C7 Sm1 -123(6) . 1_454
Sm2 O8 C14 O6 -160.2(10) . .
Sm2 O8 C14 C15 18.5(15) . .
Sm1 O6 C14 O8 -165.3(10) . .
Sm1 O6 C14 C15 16.0(15) . .
Sm1 O5 C15 O7 176.2(10) . .
Sm1 O5 C15 C14 -7.0(15) . .
Sm2 O7 C15 O5 169.7(11) . .
Sm2 O7 C15 C14 -7.1(15) . .
O8 C14 C15 O5 175.6(12) . .
O6 C14 C15 O5 -5.6(18) . .
O8 C14 C15 O7 -7.3(18) . .
O6 C14 C15 O7 171.5(12) . .
Sm1 O9 C16 O13 -159.3(11) . 3_656
Sm1 O9 C16 C16 19.8(19) . 3_656
Sm2 O10 C17 O15 -177.7(11) . 4_565
Sm2 O10 C17 C18 1.2(17) . 4_565
Sm2 O11 C18 O18 -171.2(9) . 4_566
Sm2 O11 C18 C17 5.3(16) . 4_566
